data_4317281
loop_
_publ_author_name
'Jiong-Peng Zhao'
'Bo-Wen Hu'
'Xiao-Feng Zhang'
'Qian Yang'
'M. S. El Fallah'
'J. Ribas'
'Xian-He Bu'

_publ_section_title
;
 One Pot Synthesis of Heterometallic 3d-3d Azide Coordination
 Architectures: Effect of the Single-Ion Anisotropy
;
_journal_name_full 'Inorganic Chemistry'
_journal_page_first 11325
_journal_page_last 11332
_journal_paper_doi 10.1021/ic101089n
_journal_volume 49
_journal_year 2010
_chemical_formula_sum 'C12 H8 Cu N8 Ni O4'
_chemical_formula_weight 450.51
_chemical_name_systematic
; 
 ? 
;
_space_group_IT_number 15
_symmetry_cell_setting monoclinic
_symmetry_space_group_name_Hall '-C 2yc'
_symmetry_space_group_name_H-M 'C 1 2/c 1'
_atom_sites_solution_hydrogens geom
_atom_sites_solution_primary direct
_atom_sites_solution_secondary difmap
_audit_creation_method SHELXL-97
_cell_angle_alpha 90.00
_cell_angle_beta 104.44(3)
_cell_angle_gamma 90.00
_cell_formula_units_Z 4
_cell_length_a 12.843(3)
_cell_length_b 13.229(3)
_cell_length_c 10.517(2)
_cell_measurement_reflns_used 7855
_cell_measurement_temperature 293(2)
_cell_measurement_theta_max 27.6
_cell_measurement_theta_min 3.1
_cell_volume 1730.4(7)
_computing_cell_refinement 'Bruker XSCANS'
_computing_data_collection 'Bruker XSCANS'
_computing_data_reduction 'Bruker SHELXTL'
_computing_molecular_graphics 'Bruker SHELXTL'
_computing_publication_material 'Bruker SHELXTL'
_computing_structure_refinement 'SHELXL-97 (Sheldrick, 1997)'
_computing_structure_solution 'SHELXS-97 (Sheldrick, 1990)'
_diffrn_ambient_temperature 293(2)
_diffrn_measured_fraction_theta_full 0.991
_diffrn_measured_fraction_theta_max 0.991
_diffrn_measurement_device_type SCX-MINI
_diffrn_measurement_method '\w scans'
_diffrn_radiation_monochromator graphite
_diffrn_radiation_source 'fine-focus sealed tube'
_diffrn_radiation_type MoK\a
_diffrn_radiation_wavelength 0.71073
_diffrn_reflns_av_R_equivalents 0.0537
_diffrn_reflns_av_sigmaI/netI 0.0425
_diffrn_reflns_limit_h_max 16
_diffrn_reflns_limit_h_min -16
_diffrn_reflns_limit_k_max 17
_diffrn_reflns_limit_k_min -17
_diffrn_reflns_limit_l_max 13
_diffrn_reflns_limit_l_min -13
_diffrn_reflns_number 8853
_diffrn_reflns_theta_full 27.60
_diffrn_reflns_theta_max 27.60
_diffrn_reflns_theta_min 3.08
_diffrn_standards_interval_count none
_diffrn_standards_interval_time 0
_diffrn_standards_number 8853
_exptl_absorpt_coefficient_mu 2.353
_exptl_absorpt_correction_type none
_exptl_crystal_colour green
_exptl_crystal_density_diffrn 1.729
_exptl_crystal_density_method 'not measured'
_exptl_crystal_description block
_exptl_crystal_F_000 900
_exptl_crystal_size_max 0.35
_exptl_crystal_size_mid 0.3
_exptl_crystal_size_min 0.28
_refine_diff_density_max 0.456
_refine_diff_density_min -0.489
_refine_diff_density_rms 0.090
_refine_ls_extinction_method none
_refine_ls_goodness_of_fit_ref 0.970
_refine_ls_hydrogen_treatment constr
_refine_ls_matrix_type full
_refine_ls_number_parameters 120
_refine_ls_number_reflns 1991
_refine_ls_number_restraints 0
_refine_ls_restrained_S_all 0.970
_refine_ls_R_factor_all 0.0584
_refine_ls_R_factor_gt 0.0420
_refine_ls_shift/su_max 0.001
_refine_ls_shift/su_mean 0.000
_refine_ls_structure_factor_coef Fsqd
_refine_ls_weighting_details 'calc w=1/[\s^2^(Fo^2^)+(0.0419P)^2^+7.1860P] where P=(Fo^2^+2Fc^2^)/3'
_refine_ls_weighting_scheme calc
_refine_ls_wR_factor_gt 0.0875
_refine_ls_wR_factor_ref 0.0946
_reflns_number_gt 1630
_reflns_number_total 1991
_reflns_threshold_expression >2sigma(I)
_cod_data_source_file ic101089n_si_002_1.cif
_cod_data_source_block 1
_cod_depositor_comments
;
The following automatic conversions were performed:

'_symmetry_cell_setting' value 'Monoclinic' changed to 'monoclinic'
according to the built-in table from CIF Core dictionary named
'cif_core.dic' version 2.4.1 from 2010-06-29.

Automatic conversion script
Id: cif_fix_values 1646 2011-03-28 12:23:43Z adriana 
;
_cod_original_cell_volume 1730.4(6)
_cod_database_code 4317281

loop_
_symmetry_equiv_pos_as_xyz
'x, y, z'
'-x, y, -z+1/2'
'x+1/2, y+1/2, z'
'-x+1/2, y+1/2, -z+1/2'
'-x, -y, -z'
'x, -y, z-1/2'
'-x+1/2, -y+1/2, -z'
'x+1/2, -y+1/2, z-1/2'

loop_
_atom_site_label
_atom_site_type_symbol
_atom_site_fract_x
_atom_site_fract_y
_atom_site_fract_z
_atom_site_U_iso_or_equiv
_atom_site_adp_type
_atom_site_occupancy
_atom_site_symmetry_multiplicity
_atom_site_calc_flag
_atom_site_refinement_flags
_atom_site_disorder_assembly
_atom_site_disorder_group
Ni1 Ni 0.5000 0.64693(4) -0.2500 0.01645(16) Uani 1 2 d S . .
Cu1 Cu 0.5000 0.5000 0.0000 0.02136(17) Uani 1 2 d S . .
N4 N 0.3783(2) 0.7524(2) -0.2461(3) 0.0231(6) Uani 1 1 d . . .
N1 N 0.5440(2) 0.6359(2) -0.0447(3) 0.0238(6) Uani 1 1 d . . .
N2 N 0.5373(3) 0.7087(2) 0.0218(3) 0.0328(7) Uani 1 1 d . . .
C5 C 0.2279(3) 0.7906(3) -0.1582(4) 0.0283(8) Uani 1 1 d . . .
H5A H 0.1803 0.7692 -0.1100 0.034 Uiso 1 1 calc R . .
C4 C 0.3075(3) 0.7270(3) -0.1765(4) 0.0276(8) Uani 1 1 d . . .
H4A H 0.3127 0.6630 -0.1388 0.033 Uiso 1 1 calc R . .
C3 C 0.3652(3) 0.8432(3) -0.3032(4) 0.0342(9) Uani 1 1 d . . .
H3A H 0.4110 0.8614 -0.3554 0.041 Uiso 1 1 calc R . .
N3 N 0.5308(4) 0.7783(3) 0.0826(4) 0.0633(12) Uani 1 1 d . . .
O2 O 0.1046(2) 0.93748(19) -0.0833(2) 0.0325(6) Uani 1 1 d . . .
C1 C 0.2189(3) 0.8862(3) -0.2118(3) 0.0237(7) Uani 1 1 d . . .
C6 C 0.1367(3) 0.9589(2) -0.1838(3) 0.0215(7) Uani 1 1 d . . .
C2 C 0.2879(3) 0.9117(3) -0.2894(4) 0.0356(9) Uani 1 1 d . . .
H2A H 0.2821 0.9740 -0.3315 0.043 Uiso 1 1 calc R . .
O1 O 0.10885(19) 1.03100(17) -0.2611(2) 0.0240(5) Uani 1 1 d . . .

loop_
_atom_site_aniso_label
_atom_site_aniso_U_11
_atom_site_aniso_U_22
_atom_site_aniso_U_33
_atom_site_aniso_U_23
_atom_site_aniso_U_13
_atom_site_aniso_U_12
Ni1 0.0180(3) 0.0134(3) 0.0209(3) 0.000 0.0103(2) 0.000
Cu1 0.0259(3) 0.0180(3) 0.0249(3) 0.0038(2) 0.0154(2) 0.0054(2)
N4 0.0239(15) 0.0220(14) 0.0263(15) 0.0009(12) 0.0121(12) 0.0040(12)
N1 0.0280(16) 0.0206(14) 0.0264(15) 0.0006(12) 0.0134(13) 0.0000(12)
N2 0.0447(19) 0.0284(17) 0.0256(16) 0.0002(14) 0.0092(14) -0.0030(15)
C5 0.0302(19) 0.0253(18) 0.035(2) 0.0089(16) 0.0194(16) 0.0079(15)
C4 0.033(2) 0.0213(17) 0.0339(19) 0.0072(15) 0.0181(16) 0.0079(15)
C3 0.039(2) 0.032(2) 0.042(2) 0.0121(18) 0.0297(19) 0.0086(17)
N3 0.105(4) 0.036(2) 0.050(2) -0.016(2) 0.022(2) -0.001(2)
O2 0.0445(16) 0.0256(13) 0.0371(14) 0.0121(11) 0.0286(13) 0.0162(12)
C1 0.0254(18) 0.0232(17) 0.0253(18) 0.0029(14) 0.0115(14) 0.0065(14)
C6 0.0223(17) 0.0193(16) 0.0265(18) 0.0016(14) 0.0132(14) 0.0036(13)
C2 0.041(2) 0.0257(19) 0.050(2) 0.0144(18) 0.030(2) 0.0121(17)
O1 0.0274(13) 0.0197(12) 0.0294(13) 0.0057(10) 0.0155(11) 0.0061(10)

loop_
_atom_type_symbol
_atom_type_description
_atom_type_scat_dispersion_real
_atom_type_scat_dispersion_imag
_atom_type_scat_source
C C 0.0033 0.0016 'International Tables Vol C Tables 4.2.6.8 and 6.1.1.4'
H H 0.0000 0.0000 'International Tables Vol C Tables 4.2.6.8 and 6.1.1.4'
N N 0.0061 0.0033 'International Tables Vol C Tables 4.2.6.8 and 6.1.1.4'
O O 0.0106 0.0060 'International Tables Vol C Tables 4.2.6.8 and 6.1.1.4'
Ni Ni 0.3393 1.1124 'International Tables Vol C Tables 4.2.6.8 and 6.1.1.4'
Cu Cu 0.3201 1.2651 'International Tables Vol C Tables 4.2.6.8 and 6.1.1.4'

loop_
_geom_angle_atom_site_label_1
_geom_angle_atom_site_label_2
_geom_angle_atom_site_label_3
_geom_angle
_geom_angle_site_symmetry_1
_geom_angle_site_symmetry_3
_geom_angle_publ_flag
N1 Ni1 N1 172.00(15) . 2_654 ?
N1 Ni1 O1 84.49(10) . 4_544 ?
N1 Ni1 O1 89.65(10) 2_654 4_544 ?
N1 Ni1 O1 89.65(10) . 3_545 ?
N1 Ni1 O1 84.49(10) 2_654 3_545 ?
O1 Ni1 O1 86.06(13) 4_544 3_545 ?
N1 Ni1 N4 93.17(11) . 2_654 ?
N1 Ni1 N4 92.14(11) 2_654 2_654 ?
O1 Ni1 N4 174.16(11) 4_544 2_654 ?
O1 Ni1 N4 88.59(10) 3_545 2_654 ?
N1 Ni1 N4 92.14(11) . . ?
N1 Ni1 N4 93.17(11) 2_654 . ?
O1 Ni1 N4 88.59(10) 4_544 . ?
O1 Ni1 N4 174.16(11) 3_545 . ?
N4 Ni1 N4 96.86(16) 2_654 . ?
O2 Cu1 O2 180.00(12) 7_565 3_545 ?
O2 Cu1 N1 90.51(11) 7_565 5_665 ?
O2 Cu1 N1 89.49(11) 3_545 5_665 ?
O2 Cu1 N1 89.49(11) 7_565 . ?
O2 Cu1 N1 90.51(11) 3_545 . ?
N1 Cu1 N1 180.0 5_665 . ?
C3 N4 C4 116.3(3) . . ?
C3 N4 Ni1 126.8(2) . . ?
C4 N4 Ni1 116.8(2) . . ?
N2 N1 Cu1 121.5(2) . . ?
N2 N1 Ni1 120.1(2) . . ?
Cu1 N1 Ni1 106.79(13) . . ?
N3 N2 N1 178.8(4) . . ?
C4 C5 C1 119.6(3) . . ?
C4 C5 H5A 120.2 . . ?
C1 C5 H5A 120.2 . . ?
N4 C4 C5 123.4(3) . . ?
N4 C4 H4A 118.3 . . ?
C5 C4 H4A 118.3 . . ?
N4 C3 C2 123.9(3) . . ?
N4 C3 H3A 118.1 . . ?
C2 C3 H3A 118.1 . . ?
C6 O2 Cu1 133.2(2) . 3_455 ?
C5 C1 C2 117.5(3) . . ?
C5 C1 C6 119.7(3) . . ?
C2 C1 C6 122.7(3) . . ?
O1 C6 O2 128.3(3) . . ?
O1 C6 C1 117.4(3) . . ?
O2 C6 C1 114.3(3) . . ?
C3 C2 C1 119.0(3) . . ?
C3 C2 H2A 120.5 . . ?
C1 C2 H2A 120.5 . . ?
C6 O1 Ni1 127.6(2) . 3_455 ?

loop_
_geom_bond_atom_site_label_1
_geom_bond_atom_site_label_2
_geom_bond_distance
_geom_bond_site_symmetry_2
_geom_bond_publ_flag
Ni1 N1 2.096(3) . ?
Ni1 N1 2.096(3) 2_654 ?
Ni1 O1 2.098(2) 4_544 ?
Ni1 O1 2.098(2) 3_545 ?
Ni1 N4 2.103(3) 2_654 ?
Ni1 N4 2.103(3) . ?
Cu1 O2 1.960(2) 7_565 ?
Cu1 O2 1.960(2) 3_545 ?
Cu1 N1 1.976(3) 5_665 ?
Cu1 N1 1.976(3) . ?
N4 C3 1.335(4) . ?
N4 C4 1.344(4) . ?
N1 N2 1.206(4) . ?
N2 N3 1.136(5) . ?
C5 C4 1.375(5) . ?
C5 C1 1.378(5) . ?
C5 H5A 0.9300 . ?
C4 H4A 0.9300 . ?
C3 C2 1.377(5) . ?
C3 H3A 0.9300 . ?
O2 C6 1.258(4) . ?
O2 Cu1 1.960(2) 3_455 ?
C1 C2 1.388(5) . ?
C1 C6 1.511(4) . ?
C6 O1 1.247(4) . ?
C2 H2A 0.9300 . ?
O1 Ni1 2.098(2) 3_455 ?

loop_
_geom_torsion_atom_site_label_1
_geom_torsion_atom_site_label_2
_geom_torsion_atom_site_label_3
_geom_torsion_atom_site_label_4
_geom_torsion
_geom_torsion_site_symmetry_1
_geom_torsion_site_symmetry_2
_geom_torsion_site_symmetry_3
_geom_torsion_site_symmetry_4
_geom_torsion_publ_flag
N1 Ni1 N4 C3 126.4(3) . . . . ?
N1 Ni1 N4 C3 -59.6(3) 2_654 . . . ?
O1 Ni1 N4 C3 -149.1(3) 4_544 . . . ?
O1 Ni1 N4 C3 -125.7(9) 3_545 . . . ?
N4 Ni1 N4 C3 33.0(3) 2_654 . . . ?
N1 Ni1 N4 C4 -52.0(3) . . . . ?
N1 Ni1 N4 C4 122.1(3) 2_654 . . . ?
O1 Ni1 N4 C4 32.5(3) 4_544 . . . ?
O1 Ni1 N4 C4 55.9(11) 3_545 . . . ?
N4 Ni1 N4 C4 -145.4(3) 2_654 . . . ?
O2 Cu1 N1 N2 28.7(3) 7_565 . . . ?
O2 Cu1 N1 N2 -151.3(3) 3_545 . . . ?
N1 Cu1 N1 N2 136(100) 5_665 . . . ?
O2 Cu1 N1 Ni1 -114.32(13) 7_565 . . . ?
O2 Cu1 N1 Ni1 65.68(13) 3_545 . . . ?
N1 Cu1 N1 Ni1 -7(100) 5_665 . . . ?
N1 Ni1 N1 N2 -165.0(3) 2_654 . . . ?
O1 Ni1 N1 N2 -121.9(3) 4_544 . . . ?
O1 Ni1 N1 N2 152.1(3) 3_545 . . . ?
N4 Ni1 N1 N2 63.5(3) 2_654 . . . ?
N4 Ni1 N1 N2 -33.5(3) . . . . ?
N1 Ni1 N1 Cu1 -21.35(10) 2_654 . . . ?
O1 Ni1 N1 Cu1 21.81(12) 4_544 . . . ?
O1 Ni1 N1 Cu1 -64.26(12) 3_545 . . . ?
N4 Ni1 N1 Cu1 -152.83(13) 2_654 . . . ?
N4 Ni1 N1 Cu1 110.18(13) . . . . ?
Cu1 N1 N2 N3 -153(22) . . . . ?
Ni1 N1 N2 N3 -15(22) . . . . ?
C3 N4 C4 C5 -2.7(5) . . . . ?
Ni1 N4 C4 C5 175.8(3) . . . . ?
C1 C5 C4 N4 -0.7(6) . . . . ?
C4 N4 C3 C2 3.0(6) . . . . ?
Ni1 N4 C3 C2 -175.4(3) . . . . ?
C4 C5 C1 C2 3.9(6) . . . . ?
C4 C5 C1 C6 -175.7(3) . . . . ?
Cu1 O2 C6 O1 0.8(6) 3_455 . . . ?
Cu1 O2 C6 C1 -179.0(2) 3_455 . . . ?
C5 C1 C6 O1 -159.5(3) . . . . ?
C2 C1 C6 O1 21.0(5) . . . . ?
C5 C1 C6 O2 20.3(5) . . . . ?
C2 C1 C6 O2 -159.2(4) . . . . ?
N4 C3 C2 C1 0.1(7) . . . . ?
C5 C1 C2 C3 -3.6(6) . . . . ?
C6 C1 C2 C3 175.9(4) . . . . ?
O2 C6 O1 Ni1 1.7(5) . . . 3_455 ?
C1 C6 O1 Ni1 -178.6(2) . . . 3_455 ?
